data_7200120
loop_
_publ_author_name
'Kendrick, John'
'Gourlay, Matthew D.'
'Neumann, Marcus A.'
'Leusen, Frank J. J.'

_publ_section_title
;
 Predicting spontaneous racemate resolution using recent developments in
 crystal structure prediction
;
_journal_issue 11
_journal_name_full CrystEngComm
_journal_page_first 2391
_journal_page_last 2399
_journal_paper_doi 10.1039/b909038j
_journal_volume 11
_journal_year 2009
_space_group_IT_number 9
_symmetry_cell_setting monoclinic
_symmetry_Int_Tables_number 9
_symmetry_space_group_name_Hall 'C -2yc'
_symmetry_space_group_name_H-M 'C 1 c 1'
_cell_angle_alpha 90.000000
_cell_angle_beta 86.225060
_cell_angle_gamma 90.000000
_cell_length_a 5.529090
_cell_length_b 11.307648
_cell_length_c 8.921700
_cell_volume 556.583
_cod_data_source_file 5HMO_racemic.cif
_cod_data_source_block 5HMO_R_3
_cod_original_sg_symbol_H-M 'C c'
_cod_struct_determination_method theoretical
_cod_database_code 7200120

loop_
_symmetry_equiv_pos_site_id
_symmetry_equiv_pos_as_xyz
1 x,y,z
2 x,-y,z+1/2
3 x+1/2,y+1/2,z
4 x+1/2,-y+1/2,z+1/2

loop_
_atom_site_label
_atom_site_type_symbol
_atom_site_fract_x
_atom_site_fract_y
_atom_site_fract_z
C46 C 1.085366 0.281959 0.995568
C47 C 1.007976 0.397240 1.076856
O48 O 0.845551 0.454302 0.975206
C49 C 0.767574 0.369572 0.880569
N50 N 0.885881 0.267546 0.897957
O51 O 0.607493 0.390113 0.792832
C52 C 1.211660 0.482225 1.105010
O53 O 1.370804 0.425558 1.202434
H54 H 1.259340 0.292506 0.929541
H55 H 1.097941 0.208256 1.074114
H56 H 0.899384 0.378412 1.181938
H57 H 0.866650 0.197413 0.825392
H58 H 1.308361 0.505109 0.997085
H59 H 1.135837 0.564008 1.155984
H60 H 1.476711 0.488720 1.241446
